data_1549549
loop_
_publ_author_name
'K\"oferstein, Roberto'
'Robl, Christian'

_publ_section_title
;
 [Mn(H2O)2]4[HNC5H4(COO)]2[C6H2(COO)4]2&#x00B7;4H2O--- Ein
 dreidimensionales Koordinationspolymer mit Gastwassermolek\"ulen in
 kanalartigen Hohlr\"aumen
;
_journal_issue 1
_journal_name_full 'Zeitschrift f\"ur anorganische und allgemeine Chemie'
_journal_page_first 185
_journal_paper_doi 10.1002/zaac.200300262
_journal_volume 630
_journal_year 2004
_chemical_formula_sum 'C32 H38 Mn4 N2 O32'
_chemical_formula_weight 1182.400
_space_group_IT_number 2
_symmetry_Int_Tables_number 2
_symmetry_space_group_name_Hall '-P 1'
_symmetry_space_group_name_H-M 'P -1'
_audit_creation_date 2018-06-13
_audit_creation_method SHELXL
_audit_update_record 2018-06-13
_cell_angle_alpha 101.096(8)
_cell_angle_beta 92.796(14)
_cell_angle_gamma 96.03(2)
_cell_formula_units_Z 2
_cell_length_a 9.997(2)
_cell_length_b 13.1442(15)
_cell_length_c 16.458(2)
_cell_volume 2105.2(6)
_refine_ls_R_factor_all 0.060
_refine_ls_R_factor_obs 0.037
_cod_data_source_file Mnisopym-1.cif
_cod_data_source_block mnnicpy
_cod_original_cell_volume 2105.2(5)
_cod_original_sg_symbol_Hall -P_1
_cod_database_code 1549549

loop_
_symmetry_equiv_pos_site_id
_symmetry_equiv_pos_as_xyz
1 x,y,z
2 -x,-y,-z

loop_
_atom_site_aniso_label
_atom_site_aniso_U_11
_atom_site_aniso_U_22
_atom_site_aniso_U_33
_atom_site_aniso_U_12
_atom_site_aniso_U_13
_atom_site_aniso_U_23
Mn1 0.0194(3) 0.0182(2) 0.0149(3) 0.0012(2) -0.0020(2) 0.0059(2)
Mn2 0.0174(3) 0.0153(2) 0.0117(2) -0.0010(2) 0.0008(2) 0.0003(2)
Mn3 0.0209(3) 0.0201(2) 0.0137(2) 0.0027(2) 0.0000(2) 0.0048(2)
Mn4 0.0185(3) 0.0153(2) 0.0126(2) -0.0013(2) -0.0004(2) 0.0006(2)
O1 0.0337(14) 0.0169(11) 0.0105(11) 0.0029(10) -0.0002(10) 0.0033(9)
O2 0.053(2) 0.0196(12) 0.0196(13) -0.0167(12) 0.0056(12) -0.0031(10)
O3 0.0215(12) 0.0200(11) 0.0172(12) -0.0015(10) -0.0032(10) 0.0078(9)
O4 0.0167(13) 0.0386(14) 0.0217(13) 0.0017(11) 0.0042(10) 0.014(1)
O5 0.060(2) 0.0150(12) 0.0223(13) 0.0090(12) -0.0137(12) -0.0013(10)
O6 0.065(2) 0.0192(12) 0.0186(13) 0.0026(12) -0.0148(13) 0.0023(10)
O7 0.0174(13) 0.0395(14) 0.0167(12) -0.0024(11) 0.000(1) 0.0105(10)
O8 0.0201(13) 0.0341(13) 0.0185(12) 0.0017(11) -0.0009(10) 0.0132(10)
C1 0.014(2) 0.0126(14) 0.012(2) -0.0003(12) -0.0001(13) 0.0009(12)
C2 0.015(2) 0.017(2) 0.013(2) 0.0038(13) -0.0007(13) 0.0049(12)
C3 0.015(2) 0.015(2) 0.019(2) -0.0016(13) 0.0014(14) 0.0048(13)
C4 0.018(2) 0.0118(14) 0.013(2) 0.0034(13) -0.0005(13) 0.0003(12)
C5 0.014(2) 0.0164(15) 0.013(2) 0.0038(13) 0.0012(13) 0.0028(12)
C6 0.016(2) 0.016(2) 0.015(2) -0.0022(13) -0.0002(13) 0.0043(13)
C7 0.017(2) 0.017(2) 0.016(2) 0.0030(14) -0.0017(13) 0.0017(13)
C8 0.018(2) 0.0124(15) 0.016(2) -0.0044(13) 0.0006(13) 0.0003(12)
C9 0.019(2) 0.018(2) 0.013(2) -0.0033(13) 0.0001(13) 0.0018(12)
C10 0.020(2) 0.0101(14) 0.012(2) -0.0015(13) 0.0001(13) 0.0000(12)
O9 0.038(2) 0.0185(12) 0.0229(13) -0.0059(11) 0.0040(11) -0.0047(10)
O10 0.0307(14) 0.0324(14) 0.0287(14) -0.0010(12) 0.0128(12) -0.0051(11)
O11 0.047(2) 0.0352(14) 0.0170(13) 0.0005(13) -0.0118(12) 0.0039(11)
O12 0.038(2) 0.0314(13) 0.0320(14) -0.0001(12) -0.0081(12) 0.0213(11)
C11 0.015(2) 0.0124(14) 0.014(2) -0.0011(13) -0.0014(13) 0.0014(12)
C12 0.017(2) 0.0170(15) 0.0110(15) 0.0018(13) 0.0010(13) 0.0035(12)
C13 0.023(2) 0.0108(15) 0.019(2) 0.0023(13) 0.0004(14) 0.0034(13)
C14 0.023(2) 0.016(2) 0.015(2) 0.0037(14) -0.0047(14) 0.0034(13)
C15 0.018(2) 0.029(2) 0.017(2) 0.0076(15) 0.0031(14) 0.0078(14)
O13 0.0230(13) 0.0212(12) 0.0230(13) 0.0015(10) 0.0014(10) -0.0092(10)
O14 0.0228(14) 0.0254(13) 0.0307(14) -0.0050(11) 0.0014(11) -0.0045(10)
O15 0.0254(13) 0.0329(13) 0.0135(11) -0.0029(11) -0.006(1) 0.0038(10)
O16 0.0267(13) 0.0256(12) 0.0207(12) 0.0025(11) -0.0007(10) 0.0117(10)
C16 0.015(2) 0.018(2) 0.015(2) 0.0019(13) -0.0020(13) 0.0002(12)
C17 0.017(2) 0.0153(15) 0.0113(15) 0.0019(13) -0.0015(13) 0.0005(12)
C18 0.021(2) 0.016(2) 0.017(2) 0.0001(14) -0.0010(14) 0.0042(13)
C19 0.024(2) 0.017(2) 0.013(2) 0.0026(14) -0.0077(14) 0.0035(13)
C20 0.018(2) 0.017(2) 0.013(2) 0.0052(14) -0.0008(13) 0.0004(13)
C21 0.027(2) 0.015(2) 0.017(2) 0.0018(14) 0.0017(14) 0.0056(13)
C22 0.030(2) 0.034(2) 0.015(2) 0.009(2) -0.002(2) 0.0023(15)
C23 0.031(2) 0.040(2) 0.022(2) 0.011(2) 0.005(2) -0.001(2)
N1 0.042(2) 0.030(2) 0.0148(15) 0.0064(15) 0.0001(14) 0.0017(13)
C24 0.035(2) 0.044(2) 0.022(2) 0.010(2) -0.012(2) 0.002(2)
C25 0.024(2) 0.035(2) 0.023(2) 0.008(2) -0.002(2) 0.004(2)
C26 0.025(2) 0.019(2) 0.016(2) 0.0034(14) 0.0026(15) 0.0070(13)
O17 0.0257(14) 0.0438(15) 0.0199(13) 0.0121(12) -0.0061(11) 0.0014(11)
O18 0.0207(14) 0.064(2) 0.0203(13) 0.0157(13) 0.0026(11) 0.0076(12)
C27 0.022(2) 0.019(2) 0.018(2) 0.0036(14) -0.0004(14) 0.0030(13)
C28 0.024(2) 0.027(2) 0.019(2) 0.004(2) 0.0005(15) 0.0078(14)
C29 0.026(2) 0.028(2) 0.019(2) 0.002(2) 0.003(2) 0.0037(14)
N2 0.035(2) 0.028(2) 0.0123(14) 0.0034(14) -0.0012(13) 0.0020(12)
C30 0.032(2) 0.044(2) 0.021(2) 0.010(2) -0.007(2) 0.002(2)
C31 0.027(2) 0.039(2) 0.020(2) 0.012(2) 0.001(2) 0.002(2)
C32 0.027(2) 0.019(2) 0.016(2) 0.0072(14) 0.0020(15) 0.0045(13)
O19 0.0303(15) 0.046(2) 0.0184(13) 0.0116(12) -0.0054(11) -0.0001(11)
O20 0.0252(15) 0.062(2) 0.0209(13) 0.0055(13) 0.0066(11) 0.0041(12)
OW1 0.0252(15) 0.0265(14) 0.064(2) -0.0018(12) -0.0132(14) 0.0080(14)
OW2 0.028(2) 0.051(2) 0.0239(14) 0.0011(13) 0.0021(12) -0.0003(12)
OW3 0.0223(13) 0.0306(13) 0.0251(13) 0.0042(11) 0.0014(11) 0.0085(11)
OW4 0.0230(13) 0.0217(12) 0.0207(12) 0.0003(11) 0.0045(11) 0.002(1)
OW5 0.026(2) 0.056(2) 0.040(2) -0.0060(15) 0.0018(14) -0.0116(14)
OW6 0.038(2) 0.059(2) 0.0232(14) 0.0193(15) 0.0043(13) 0.0016(13)
OW7 0.030(2) 0.0238(14) 0.042(2) 0.0016(11) 0.0141(12) 0.0090(12)
OW8 0.0272(14) 0.0247(12) 0.0244(13) 0.0017(12) -0.0025(11) 0.0000(11)
OW9 0.042(2) 0.071(2) 0.025(2) 0.022(2) 0.0021(14) 0.0012(15)
OW10 0.088(3) 0.112(3) 0.030(2) 0.008(3) 0.001(2) 0.009(2)
OW11 0.037(2) 0.051(2) 0.042(2) 0.001(2) 0.0018(15) -0.0001(15)
OW12 0.077(3) 0.108(3) 0.050(2) 0.018(3) -0.022(2) -0.008(2)

loop_
_atom_site_label
_atom_site_type_symbol
_atom_site_fract_x
_atom_site_fract_y
_atom_site_fract_z
_atom_site_occupancy
_atom_site_symmetry_multiplicity
_atom_site_Wyckoff_symbol
_atom_site_calc_flag
_atom_site_thermal_displace_type
_atom_site_U_iso_or_equiv
Mn1 Mn 0.88297(5) 0.7402(0) 0.2619(0) 1.000 2 i d Uani 0.01732(12)
Mn2 Mn 0.9164(0) 1.1324(0) 0.2382(0) 1.000 2 i d Uani 0.01533(11)
Mn3 Mn 1.4601(0) 1.22298(4) 0.2588(0) 1.000 2 i d Uani 0.01806(12)
Mn4 Mn 1.3768(0) 1.6301(0) 0.2424(0) 1.000 2 i d Uani 0.01606(11)
O1 O 0.7862(2) 0.8682(2) 0.2219(1) 1.000 2 i d Uani 0.0204(5)
O2 O 0.8695(3) 0.9827(2) 0.1486(1) 1.000 2 i d Uani 0.0331(6)
O3 O 0.7081(2) 0.6470(2) 0.1914(1) 1.000 2 i d Uani 0.0194(5)
O4 O 0.5058(2) 0.6865(2) 0.1535(1) 1.000 2 i d Uani 0.0246(5)
O5 O 0.6607(3) 0.5180(2) -0.1548(1) 1.000 2 i d Uani 0.0333(6)
O6 O 0.5835(3) 0.6346(2) -0.2192(1) 1.000 2 i d Uani 0.0351(7)
O7 O 0.9449(2) 0.8353(2) -0.1485(1) 1.000 2 i d Uani 0.0243(5)
O8 O 0.7410(2) 0.8425(2) -0.2050(1) 1.000 2 i d Uani 0.0233(5)
C1 C 0.7650(3) 0.8195(2) 0.0746(2) 1.000 2 i d Uani 0.0133(6)
C2 C 0.6830(3) 0.7261(2) 0.0722(2) 1.000 2 i d Uani 0.0146(6)
C3 C 0.6444(3) 0.6619(2) -0.0052(2) 1.000 2 i d Uani 0.0166(7)
C4 C 0.6823(3) 0.6889(2) -0.0795(2) 1.000 2 i d Uani 0.0144(6)
C5 C 0.7634(3) 0.7830(2) -0.0762(2) 1.000 2 i d Uani 0.0144(6)
C6 C 0.8048(3) 0.8453(2) 0.0007(2) 1.000 2 i d Uani 0.0158(7)
C7 C 0.8112(3) 0.8954(2) 0.1540(2) 1.000 2 i d Uani 0.0170(7)
C8 C 0.6290(3) 0.6855(2) 0.1463(2) 1.000 2 i d Uani 0.0160(7)
C9 C 0.6393(3) 0.6088(2) -0.1579(2) 1.000 2 i d Uani 0.0172(7)
C10 C 0.8192(3) 0.8214(2) -0.1502(2) 1.000 2 i d Uani 0.0145(6)
O9 O 0.9273(2) 1.2658(2) 0.3341(1) 1.000 2 i d Uani 0.0283(6)
O10 O 1.1058(2) 1.3651(2) 0.3046(2) 1.000 2 i d Uani 0.0321(6)
O11 O 0.8492(3) 1.4820(2) 0.2902(1) 1.000 2 i d Uani 0.0342(6)
O12 O 0.9618(3) 1.6403(2) 0.3312(2) 1.000 2 i d Uani 0.0323(6)
C11 C 0.9982(3) 1.4250(2) 0.4268(2) 1.000 2 i d Uani 0.0145(6)
C12 C 0.9640(3) 1.5248(2) 0.4239(2) 1.000 2 i d Uani 0.0150(6)
C13 C 1.0335(3) 1.4010(2) 0.5031(2) 1.000 2 i d Uani 0.0176(7)
C14 C 1.0112(3) 1.3466(2) 0.3481(2) 1.000 2 i d Uani 0.0181(7)
C15 C 0.9208(3) 1.5505(2) 0.3415(2) 1.000 2 i d Uani 0.0203(7)
O13 O 1.4516(2) 1.7696(2) 0.3316(1) 1.000 2 i d Uani 0.0243(5)
O14 O 1.2599(2) 1.7780(2) 0.3949(1) 1.000 2 i d Uani 0.0282(6)
O15 O 1.3210(2) 1.9611(2) 0.2967(1) 1.000 2 i d Uani 0.0247(5)
O16 O 1.4977(2) 2.0807(2) 0.2988(1) 1.000 2 i d Uani 0.0235(5)
C16 C 1.4400(3) 1.9105(2) 0.4433(2) 1.000 2 i d Uani 0.0165(7)
C17 C 1.4666(3) 2.0060(2) 0.4183(2) 1.000 2 i d Uani 0.0150(6)
C18 C 1.4746(3) 1.9062(2) 0.5255(2) 1.000 2 i d Uani 0.0180(7)
C19 C 1.3777(3) 1.8125(2) 0.3850(2) 1.000 2 i d Uani 0.0181(7)
C20 C 1.4244(3) 2.0164(2) 0.3313(2) 1.000 2 i d Uani 0.0162(7)
C21 C 1.1211(3) 0.6373(2) 0.0394(2) 1.000 2 i d Uani 0.0193(7)
C22 C 1.2425(4) 0.6107(3) 0.0102(2) 1.000 2 i d Uani 0.0265(8)
C23 C 1.2503(4) 0.5765(3) -0.0741(2) 1.000 2 i d Uani 0.0316(9)
N1 N 1.1429(3) 0.5697(2) -0.1268(2) 1.000 2 i d Uani 0.0291(7)
C24 C 1.0247(4) 0.5955(3) -0.1008(2) 1.000 2 i d Uani 0.0344(9)
C25 C 1.0114(4) 0.6295(3) -0.0175(2) 1.000 2 i d Uani 0.0275(8)
C26 C 1.1063(3) 0.6759(2) 0.1328(2) 1.000 2 i d Uani 0.0195(7)
O17 O 1.2070(2) 0.6817(2) 0.1808(1) 1.000 2 i d Uani 0.0301(6)
O18 O 0.9923(2) 0.6991(2) 0.1506(1) 1.000 2 i d Uani 0.0341(6)
C27 C 0.6768(3) 1.1336(2) 0.0314(2) 1.000 2 i d Uani 0.0193(7)
C28 C 0.8017(4) 1.1183(3) 0.0008(2) 1.000 2 i d Uani 0.0230(7)
C29 C 0.8096(4) 1.0891(3) -0.0838(2) 1.000 2 i d Uani 0.0245(8)
N2 N 0.6992(3) 1.0766(2) -0.1351(2) 1.000 2 i d Uani 0.0255(7)
C30 C 0.5781(4) 1.0911(3) -0.1076(2) 1.000 2 i d Uani 0.0325(9)
C31 C 0.5640(4) 1.1189(3) -0.0234(2) 1.000 2 i d Uani 0.0284(8)
C32 C 0.6614(3) 1.1680(2) 0.1238(2) 1.000 2 i d Uani 0.0202(7)
O19 O 0.7653(2) 1.1949(2) 0.1712(1) 1.000 2 i d Uani 0.0323(6)
O20 O 0.5434(2) 1.1699(2) 0.1441(1) 1.000 2 i d Uani 0.0364(6)
OW1 O 1.0417(3) 0.8587(2) 0.3196(2) 1.000 2 i d Uani 0.0396(7)
OW2 O 0.7411(3) 0.7726(2) 0.3652(2) 1.000 2 i d Uani 0.0355(7)
OW3 O 1.0806(3) 1.0747(2) 0.3080(2) 1.000 2 i d Uani 0.0255(6)
OW4 O 0.7700(2) 1.0598(2) 0.3163(2) 1.000 2 i d Uani 0.0221(5)
OW5 O 1.6378(3) 1.3054(3) 0.3324(2) 1.000 2 i d Uani 0.0445(8)
OW6 O 1.3338(3) 1.2711(2) 0.3630(2) 1.000 2 i d Uani 0.0401(7)
OW7 O 1.2421(3) 1.5646(2) 0.3266(2) 1.000 2 i d Uani 0.0311(6)
OW8 O 1.5449(3) 1.5588(2) 0.3003(2) 1.000 2 i d Uani 0.0263(6)
OW9 O 1.1323(3) 1.9004(3) 0.5147(2) 1.000 2 i d Uani 0.0460(8)
OW10 O 1.3763(5) 1.3820(4) 0.5221(2) 1.000 2 i d Uani 0.0776(13)
OW11 O 0.8608(3) 0.8937(2) 0.5169(2) 1.000 2 i d Uani 0.0446(8)
OW12 O 1.6462(5) 1.4136(4) 0.4969(2) 1.000 2 i d Uani 0.0820(13)
H1 H 0.5946(37) 0.6010(26) -0.0066(21) 1.000 2 i d Uiso 0.036(3)
H2 H 0.8625(37) 0.9065(26) 0.0045(21) 1.000 2 i d Uiso 0.036(3)
H3 H 1.0553(37) 1.3356(27) 0.5072(21) 1.000 2 i d Uiso 0.036(3)
H4 H 1.4546(37) 1.8488(27) 0.5463(22) 1.000 2 i d Uiso 0.036(3)
H5 H 1.3126(38) 0.6173(27) 0.0456(22) 1.000 2 i d Uiso 0.036(3)
H6 H 1.3309(38) 0.5567(27) -0.0986(22) 1.000 2 i d Uiso 0.036(3)
H7 H 1.1481(37) 0.5422(26) -0.1826(23) 1.000 2 i d Uiso 0.036(3)
H8 H 0.9556(38) 0.5923(27) -0.1374(22) 1.000 2 i d Uiso 0.036(3)
H9 H 0.9355(38) 0.6500(27) 0.0013(22) 1.000 2 i d Uiso 0.036(3)
H10 H 0.8862(37) 1.1327(26) 0.0388(21) 1.000 2 i d Uiso 0.036(3)
H11 H 0.8891(38) 1.0721(27) -0.1074(22) 1.000 2 i d Uiso 0.036(3)
H12 H 0.7001(37) 1.0609(26) -0.1920(23) 1.000 2 i d Uiso 0.036(3)
H13 H 0.5030(38) 1.0800(27) -0.1475(22) 1.000 2 i d Uiso 0.036(3)
H14 H 0.4835(38) 1.1316(27) 0.0001(22) 1.000 2 i d Uiso 0.036(3)
H15 H 1.1224(51) 0.8343(37) 0.325(3) 1.000 2 i d Uiso 0.080(4)
H16 H 1.0624(55) 0.9116(37) 0.3134(32) 1.000 2 i d Uiso 0.080(4)
H17 H 0.6727(53) 0.7896(41) 0.3593(33) 1.000 2 i d Uiso 0.080(4)
H18 H 0.7596(52) 0.8183(37) 0.4117(31) 1.000 2 i d Uiso 0.080(4)
H19 H 1.0936(55) 1.0947(38) 0.3519(30) 1.000 2 i d Uiso 0.080(4)
H20 H 1.1565(51) 1.0889(35) 0.2771(29) 1.000 2 i d Uiso 0.080(4)
H21 H 0.6922(52) 1.0681(38) 0.3087(31) 1.000 2 i d Uiso 0.080(4)
H22 H 0.7605(52) 0.9969(37) 0.2997(30) 1.000 2 i d Uiso 0.080(4)
H23 H 1.7039(54) 1.2970(41) 0.3168(33) 1.000 2 i d Uiso 0.080(4)
H24 H 1.6383(56) 1.3398(40) 0.3723(33) 1.000 2 i d Uiso 0.080(4)
H25 H 1.3511(52) 1.3084(38) 0.4110(31) 1.000 2 i d Uiso 0.080(4)
H26 H 1.2772(53) 1.3026(38) 0.3470(32) 1.000 2 i d Uiso 0.080(4)
H27 H 1.1978(54) 1.6009(38) 0.3418(33) 1.000 2 i d Uiso 0.080(4)
H28 H 1.1990(52) 1.5032(37) 0.3183(30) 1.000 2 i d Uiso 0.080(4)
H29 H 1.6231(52) 1.5734(37) 0.2791(30) 1.000 2 i d Uiso 0.080(4)
H30 H 1.5356(54) 1.4989(37) 0.2876(31) 1.000 2 i d Uiso 0.080(4)
H31 H 1.1701(53) 1.9024(38) 0.5596(31) 1.000 2 i d Uiso 0.080(4)
H32 H 1.1688(52) 1.8562(37) 0.4800(31) 1.000 2 i d Uiso 0.080(4)
H33 H 1.4631(54) 1.4000(42) 0.5194(33) 1.000 2 i d Uiso 0.080(4)
H34 H 1.3574(59) 1.3833(43) 0.5642(31) 1.000 2 i d Uiso 0.080(4)
H35 H 0.9402(53) 0.8902(40) 0.5131(32) 1.000 2 i d Uiso 0.080(4)
H36 H 0.8449(55) 0.9518(38) 0.5144(32) 1.000 2 i d Uiso 0.080(4)
H37 H 1.6835(56) 1.4161(41) 0.5395(31) 1.000 2 i d Uiso 0.080(4)
H38 H 1.6821(53) 1.3676(31) 0.4714(31) 1.000 2 i d Uiso 0.080(4)

loop_
_atom_type_symbol
Mn
O
C
N
H

loop_
_geom_angle_atom_site_label_1
_geom_angle_atom_site_label_2
_geom_angle_atom_site_label_3
_geom_angle_site_symmetry_1
_geom_angle_site_symmetry_2
_geom_angle_site_symmetry_3
_geom_angle
_geom_angle_publ_flag
O12 Mn1 OW1 1_545 . . 88.03(10) no
O12 Mn1 O3 1_545 . . 104.29(9) no
OW1 Mn1 O3 . . . 167.65(9) no
O12 Mn1 O18 1_545 . . 98.32(10) no
OW1 Mn1 O18 . . . 92.42(11) no
O3 Mn1 O18 . . . 86.73(9) no
O12 Mn1 O1 1_545 . . 164.42(9) no
OW1 Mn1 O1 . . . 86.10(9) no
O3 Mn1 O1 . . . 81.75(8) no
O18 Mn1 O1 . . . 96.34(9) no
O12 Mn1 OW2 1_545 . . 85.38(10) no
OW1 Mn1 OW2 . . . 95.44(11) no
O3 Mn1 OW2 . . . 84.87(9) no
O18 Mn1 OW2 . . . 171.44(10) no
O1 Mn1 OW2 . . . 80.83(9) no
O9 Mn2 O7 . . 2_775 108.34(9) no
O9 Mn2 O19 . . . 89.41(9) no
O7 Mn2 O19 2_775 . . 88.50(9) no
O9 Mn2 O2 . . . 168.99(9) no
O7 Mn2 O2 2_775 . . 82.40(9) no
O19 Mn2 O2 . . . 88.43(10) no
O9 Mn2 OW3 . . . 89.04(9) no
O7 Mn2 OW3 2_775 . . 89.67(9) no
O19 Mn2 OW3 . . . 177.12(10) no
O2 Mn2 OW3 . . . 93.54(10) no
O9 Mn2 OW4 . . . 84.73(9) no
O7 Mn2 OW4 2_775 . . 166.59(9) no
O19 Mn2 OW4 . . . 94.81(10) no
O2 Mn2 OW4 . . . 84.69(9) no
OW3 Mn2 OW4 . . . 87.47(9) no
O20 Mn3 O16 1_655 . 1_545 90.24(10) no
O20 Mn3 OW5 1_655 . . 100.80(11) no
O16 Mn3 OW5 1_545 . . 90.44(12) no
O20 Mn3 O6 1_655 . 2_775 90.68(10) no
O16 Mn3 O6 1_545 . 2_775 178.41(10) no
OW5 Mn3 O6 . . 2_775 90.66(12) no
O20 Mn3 O8 1_655 . 2_775 90.67(9) no
O16 Mn3 O8 1_545 . 2_775 92.67(8) no
OW5 Mn3 O8 . . 2_775 168.11(10) no
O6 Mn3 O8 2_775 . 2_775 86.03(9) no
O20 Mn3 OW6 1_655 . . 168.31(10) no
O16 Mn3 OW6 1_545 . . 93.04(10) no
OW5 Mn3 OW6 . . . 90.40(11) no
O6 Mn3 OW6 2_775 . . 85.80(11) no
O8 Mn3 OW6 2_775 . . 77.98(10) no
O13 Mn4 O17 . . 1_565 101.33(9) no
O13 Mn4 O5 . . 2_775 169.35(10) no
O17 Mn4 O5 1_565 . 2_775 88.41(9) no
O13 Mn4 O4 . . 1_665 88.32(9) no
O17 Mn4 O4 1_565 . 1_665 88.59(9) no
O5 Mn4 O4 2_775 . 1_665 87.60(9) no
O13 Mn4 OW7 . . . 95.12(10) no
O17 Mn4 OW7 1_565 . . 90.75(10) no
O5 Mn4 OW7 2_775 . . 89.01(10) no
O4 Mn4 OW7 1_665 . . 176.56(10) no
O13 Mn4 OW8 . . . 84.60(9) no
O17 Mn4 OW8 1_565 . . 173.90(9) no
O5 Mn4 OW8 2_775 . . 85.80(9) no
O4 Mn4 OW8 1_665 . . 93.07(9) no
OW7 Mn4 OW8 . . . 87.24(10) no
C7 O1 Mn1 . . . 121.1(2) no
C7 O2 Mn2 . . . 133.0(2) no
C8 O3 Mn1 . . . 121.8(2) no
C8 O4 Mn4 . . 1_445 130.6(2) no
C9 O5 Mn4 . . 2_775 133.7(2) no
C9 O6 Mn3 . . 2_775 138.3(2) no
C10 O7 Mn2 . . 2_775 133.2(2) no
C10 O8 Mn3 . . 2_775 134.0(2) no
C6 C1 C2 . . . 119.2(3) no
C6 C1 C7 . . . 117.8(3) no
C2 C1 C7 . . . 122.9(3) no
C1 C2 C3 . . . 118.2(3) no
C1 C2 C8 . . . 126.6(3) no
C3 C2 C8 . . . 115.3(3) no
C4 C3 C2 . . . 122.5(3) no
C4 C3 H1 . . . 119.4(23) no
C2 C3 H1 . . . 118.1(23) no
C3 C4 C5 . . . 118.7(3) no
C3 C4 C9 . . . 116.4(3) no
C5 C4 C9 . . . 124.8(3) no
C6 C5 C4 . . . 118.8(3) no
C6 C5 C10 . . . 115.6(3) no
C4 C5 C10 . . . 125.5(3) no
C5 C6 C1 . . . 122.5(3) no
C5 C6 H2 . . . 120.4(22) no
C1 C6 H2 . . . 117.1(22) no
O2 C7 O1 . . . 124.2(3) no
O2 C7 C1 . . . 117.6(3) no
O1 C7 C1 . . . 118.2(3) no
O4 C8 O3 . . . 125.3(3) no
O4 C8 C2 . . . 115.6(3) no
O3 C8 C2 . . . 118.9(3) no
O5 C9 O6 . . . 124.4(3) no
O5 C9 C4 . . . 115.0(3) no
O6 C9 C4 . . . 120.6(3) no
O7 C10 O8 . . . 124.7(3) no
O7 C10 C5 . . . 114.8(3) no
O8 C10 C5 . . . 120.3(3) no
C14 O9 Mn2 . . . 129.3(2) no
C15 O12 Mn1 . . 1_565 132.8(2) no
C13 C11 C12 . . . 119.4(3) no
C13 C11 C14 . . . 119.3(3) no
C12 C11 C14 . . . 121.0(3) no
C13 C12 C11 2_786 . . 119.8(3) no
C13 C12 C15 2_786 . . 120.4(3) no
C11 C12 C15 . . . 119.8(3) no
C11 C13 C12 . . 2_786 120.8(3) no
C11 C13 H3 . . . 121.4(22) no
C12 C13 H3 2_786 . . 117.8(22) no
O10 C14 O9 . . . 125.7(3) no
O10 C14 C11 . . . 117.9(3) no
O9 C14 C11 . . . 116.3(3) no
O11 C15 O12 . . . 125.9(3) no
O11 C15 C12 . . . 118.2(3) no
O12 C15 C12 . . . 116.0(3) no
C19 O13 Mn4 . . . 121.5(2) no
C20 O16 Mn3 . . 1_565 132.6(2) no
C18 C16 C17 . . . 118.3(3) no
C18 C16 C19 . . . 119.0(3) no
C17 C16 C19 . . . 122.8(3) no
C18 C17 C16 2_896 . . 120.4(3) no
C18 C17 C20 2_896 . . 119.1(3) no
C16 C17 C20 . . . 120.4(3) no
C17 C18 C16 2_896 . . 121.3(3) no
C17 C18 H4 2_896 . . 116.0(23) no
C16 C18 H4 . . . 122.5(23) no
O14 C19 O13 . . . 125.2(3) no
O14 C19 C16 . . . 117.9(3) no
O13 C19 C16 . . . 116.9(3) no
O15 C20 O16 . . . 125.1(3) no
O15 C20 C17 . . . 117.5(3) no
O16 C20 C17 . . . 117.5(3) no
C22 C21 C25 . . . 118.5(3) no
C22 C21 C26 . . . 121.4(3) no
C25 C21 C26 . . . 120.1(3) no
C21 C22 C23 . . . 119.1(3) no
C21 C22 H5 . . . 118.9(24) no
C23 C22 H5 . . . 122.1(25) no
N1 C23 C22 . . . 120.8(4) no
N1 C23 H6 . . . 115.6(22) no
C22 C23 H6 . . . 123.6(22) no
C23 N1 C24 . . . 121.7(3) no
C23 N1 H7 . . . 119.7(24) no
C24 N1 H7 . . . 118.5(24) no
N1 C24 C25 . . . 119.8(3) no
N1 C24 H8 . . . 119.8(24) no
C25 C24 H8 . . . 120.4(24) no
C24 C25 C21 . . . 120.2(3) no
C24 C25 H9 . . . 121.8(24) no
C21 C25 H9 . . . 117.9(24) no
O17 C26 O18 . . . 127.5(3) no
O17 C26 C21 . . . 117.5(3) no
O18 C26 C21 . . . 114.9(3) no
C26 O17 Mn4 . . 1_545 158.2(2) no
C26 O18 Mn1 . . . 138.1(2) no
C31 C27 C28 . . . 119.3(3) no
C31 C27 C32 . . . 119.2(3) no
C28 C27 C32 . . . 121.5(3) no
C29 C28 C27 . . . 118.8(3) no
C29 C28 H10 . . . 120.(2) no
C27 C28 H10 . . . 121.(2) no
N2 C29 C28 . . . 120.4(3) no
N2 C29 H11 . . . 117.0(23) no
C28 C29 H11 . . . 122.5(23) no
C29 N2 C30 . . . 122.1(3) no
C29 N2 H12 . . . 123.5(24) no
C30 N2 H12 . . . 114.3(24) no
N2 C30 C31 . . . 119.9(3) no
N2 C30 H13 . . . 117.9(22) no
C31 C30 H13 . . . 122.2(23) no
C30 C31 C27 . . . 119.4(3) no
C30 C31 H14 . . . 124.7(23) no
C27 C31 H14 . . . 115.9(22) no
O20 C32 O19 . . . 126.2(3) no
O20 C32 C27 . . . 115.3(3) no
O19 C32 C27 . . . 118.4(3) no
C32 O19 Mn2 . . . 142.0(2) no
C32 O20 Mn3 . . 1_455 132.5(2) no
Mn1 OW1 H15 . . . 113.5(31) no
Mn1 OW1 H16 . . . 132.7(43) no
H15 OW1 H16 . . . 101.5(49) no
Mn1 OW2 H17 . . . 123.8(42) no
Mn1 OW2 H18 . . . 125.5(35) no
H17 OW2 H18 . . . 92.0(47) no
Mn2 OW3 H19 . . . 119.4(43) no
Mn2 OW3 H20 . . . 101.7(28) no
H19 OW3 H20 . . . 112.8(49) no
Mn2 OW4 H21 . . . 116.4(37) no
Mn2 OW4 H22 . . . 108.6(36) no
H21 OW4 H22 . . . 96.4(46) no
Mn3 OW5 H23 . . . 118.3(43) no
Mn3 OW5 H24 . . . 125.7(46) no
H23 OW5 H24 . . . 116.0(58) no
Mn3 OW6 H25 . . . 133.0(37) no
Mn3 OW6 H26 . . . 107.9(38) no
H25 OW6 H26 . . . 98.2(45) no
Mn4 OW7 H27 . . . 109.5(43) no
Mn4 OW7 H28 . . . 127.3(34) no
H27 OW7 H28 . . . 108.4(52) no
Mn4 OW8 H29 . . . 111.4(31) no
Mn4 OW8 H30 . . . 111.6(40) no
H29 OW8 H30 . . . 100.5(46) no
H31 OW9 H32 . . . 106.3(47) no
H33 OW10 H34 . . . 113.0(59) no
H35 OW11 H36 . . . 109.2(53) no
H37 OW12 H38 . . . 97.3(57) no

loop_
_geom_bond_atom_site_label_1
_geom_bond_atom_site_label_2
_geom_bond_site_symmetry_1
_geom_bond_site_symmetry_2
_geom_bond_distance
_geom_bond_publ_flag
Mn1 O12 . 1_545 2.086(2) no
Mn1 OW1 . . 2.147(3) no
Mn1 O3 . . 2.170(2) no
Mn1 O18 . . 2.187(2) no
Mn1 O1 . . 2.215(2) no
Mn1 OW2 . . 2.273(3) no
Mn2 O9 . . 2.110(2) no
Mn2 O7 . 2_775 2.145(2) no
Mn2 O19 . . 2.149(2) no
Mn2 O2 . . 2.212(2) no
Mn2 OW3 . . 2.236(2) no
Mn2 OW4 . . 2.250(2) no
Mn3 O20 . 1_655 2.125(2) no
Mn3 O16 . 1_545 2.161(2) no
Mn3 OW5 . . 2.163(3) no
Mn3 O6 . 2_775 2.176(2) no
Mn3 O8 . 2_775 2.177(2) no
Mn3 OW6 . . 2.213(3) no
Mn4 O13 . . 2.155(2) no
Mn4 O17 . 1_565 2.169(2) no
Mn4 O5 . 2_775 2.174(2) no
Mn4 O4 . 1_665 2.181(2) no
Mn4 OW7 . . 2.207(3) no
Mn4 OW8 . . 2.266(3) no
O1 C7 . . 1.265(4) no
O2 C7 . . 1.252(4) no
O3 C8 . . 1.266(4) no
O4 C8 . . 1.244(4) no
O4 Mn4 . 1_445 2.181(2) no
O5 C9 . . 1.245(4) no
O5 Mn4 . 2_775 2.174(2) no
O6 C9 . . 1.248(4) no
O6 Mn3 . 2_775 2.176(2) no
O7 C10 . . 1.249(4) no
O7 Mn2 . 2_775 2.145(2) no
O8 C10 . . 1.254(4) no
O8 Mn3 . 2_775 2.177(2) no
C1 C6 . . 1.391(4) no
C1 C2 . . 1.395(4) no
C1 C7 . . 1.503(4) no
C2 C3 . . 1.398(4) no
C2 C8 . . 1.523(4) no
C3 C4 . . 1.394(4) no
C3 H1 . . 0.89(3) no
C4 C5 . . 1.396(4) no
C4 C9 . . 1.513(4) no
C5 C6 . . 1.386(4) no
C5 C10 . . 1.515(4) no
C6 H2 . . 0.93(3) no
O9 C14 . . 1.260(4) no
O10 C14 . . 1.244(4) no
O11 C15 . . 1.244(4) no
O12 C15 . . 1.255(4) no
O12 Mn1 . 1_565 2.086(2) no
C11 C13 . . 1.390(4) no
C11 C12 . . 1.399(4) no
C11 C14 . . 1.513(4) no
C12 C13 . 2_786 1.392(4) no
C12 C15 . . 1.513(4) no
C13 C12 . 2_786 1.392(4) no
C13 H3 . . 0.92(3) no
O13 C19 . . 1.263(4) no
O14 C19 . . 1.247(4) no
O15 C20 . . 1.244(4) no
O16 C20 . . 1.272(4) no
O16 Mn3 . 1_565 2.160(2) no
C16 C18 . . 1.393(4) no
C16 C17 . . 1.398(4) no
C16 C19 . . 1.506(4) no
C17 C18 . 2_896 1.387(4) no
C17 C20 . . 1.509(4) no
C18 C17 . 2_896 1.387(4) no
C18 H4 . . 0.89(3) no
C21 C22 . . 1.381(5) no
C21 C25 . . 1.389(5) no
C21 C26 . . 1.543(4) no
C22 C23 . . 1.382(5) no
C22 H5 . . 0.88(4) no
C23 N1 . . 1.331(5) no
C23 H6 . . 0.96(4) no
N1 C24 . . 1.332(5) no
N1 H7 . . 0.93(4) no
C24 C25 . . 1.374(5) no
C24 H8 . . 0.89(4) no
C25 H9 . . 0.88(4) no
C26 O17 . . 1.236(4) no
C26 O18 . . 1.245(4) no
O17 Mn4 . 1_545 2.169(2) no
C27 C31 . . 1.381(5) no
C27 C28 . . 1.389(5) no
C27 C32 . . 1.522(4) no
C28 C29 . . 1.379(4) no
C28 H10 . . 1.01(4) no
C29 N2 . . 1.332(4) no
C29 H11 . . 0.93(4) no
N2 C30 . . 1.332(5) no
N2 H12 . . 0.92(4) no
C30 C31 . . 1.381(5) no
C30 H13 . . 0.95(4) no
C31 H14 . . 0.93(4) no
C32 O20 . . 1.243(4) no
C32 O19 . . 1.244(4) no
O20 Mn3 . 1_455 2.125(2) no
OW1 H15 . . 0.91(5) no
OW1 H16 . . 0.73(5) no
OW2 H17 . . 0.75(5) no
OW2 H18 . . 0.88(5) no
OW3 H19 . . 0.72(5) no
OW3 H20 . . 0.96(5) no
OW4 H21 . . 0.80(5) no
OW4 H22 . . 0.81(5) no
OW5 H23 . . 0.73(5) no
OW5 H24 . . 0.72(5) no
OW6 H25 . . 0.85(5) no
OW6 H26 . . 0.80(5) no
OW7 H27 . . 0.70(5) no
OW7 H28 . . 0.86(5) no
OW8 H29 . . 0.89(5) no
OW8 H30 . . 0.77(5) no
OW9 H31 . . 0.81(5) no
OW9 H32 . . 0.86(5) no
OW10 H33 . . 0.88(5) no
OW10 H34 . . 0.72(5) no
OW11 H35 . . 0.80(5) no
OW11 H36 . . 0.81(5) no
OW12 H37 . . 0.77(5) no
OW12 H38 . . 0.796(10) no
